data_4307877
loop_
_publ_author_name
'Kieran Norton'
'Thomas J. Emge'
'John G. Brennan'

_publ_section_title
;
Lanthanide Compounds with Fluorinated OC6F5 Ligands: Homo- and
Heterovalent Complexes of Eu(II) and Eu(III)
;
_journal_name_full 'Inorganic Chemistry'
_journal_page_first 4060
_journal_page_last 4066
_journal_paper_doi 10.1021/ic062395e
_journal_volume 46
_journal_year 2007
_chemical_formula_sum 'C52 H40 Eu3 F30 O14'
_chemical_formula_weight 1914.72
_chemical_name_systematic
; 

 ? 

;
_space_group_IT_number 15
_symmetry_cell_setting monoclinic
_symmetry_space_group_name_Hall '-C 2yc'
_symmetry_space_group_name_H-M 'C 1 2/c 1'
_atom_sites_solution_hydrogens geom
_atom_sites_solution_primary direct
_atom_sites_solution_secondary difmap
_audit_creation_method SHELXL-97
_cell_angle_alpha 90.00
_cell_angle_beta 92.989(1)
_cell_angle_gamma 90.00
_cell_formula_units_Z 4
_cell_length_a 20.6837(12)
_cell_length_b 13.6138(8)
_cell_length_c 22.0265(13)
_cell_measurement_reflns_used 6024
_cell_measurement_temperature 100(2)
_cell_measurement_theta_max 28.28
_cell_measurement_theta_min 2.61
_cell_volume 6193.9(6)
_computing_cell_refinement 'Bruker SMART'
_computing_data_collection 'Bruker SMART'
_computing_data_reduction 'Bruker SAINT'
_computing_molecular_graphics 'Bruker SHELXTL'
_computing_publication_material 'Bruker SHELXTL'
_computing_structure_refinement 'SHELXL-97 (Sheldrick, 1997)'
_computing_structure_solution 'SHELXS-97 (Sheldrick, 1990)'
_diffrn_ambient_temperature 100(2)
_diffrn_measured_fraction_theta_full 0.926
_diffrn_measured_fraction_theta_max 0.926
_diffrn_measurement_device_type 'CCD area detector'
_diffrn_measurement_method 'phi and omega scans'
_diffrn_radiation_monochromator graphite
_diffrn_radiation_source 'fine-focus sealed tube'
_diffrn_radiation_type MoK\a
_diffrn_radiation_wavelength 0.71073
_diffrn_reflns_av_R_equivalents 0.0268
_diffrn_reflns_av_sigmaI/netI 0.0342
_diffrn_reflns_limit_h_max 25
_diffrn_reflns_limit_h_min -27
_diffrn_reflns_limit_k_max 18
_diffrn_reflns_limit_k_min -17
_diffrn_reflns_limit_l_max 23
_diffrn_reflns_limit_l_min -26
_diffrn_reflns_number 16963
_diffrn_reflns_theta_full 28.28
_diffrn_reflns_theta_max 28.28
_diffrn_reflns_theta_min 1.79
_diffrn_standards_decay_% 0
_diffrn_standards_interval_time 0
_diffrn_standards_number 0
_exptl_absorpt_coefficient_mu 3.153
_exptl_absorpt_correction_T_max 0.9999
_exptl_absorpt_correction_T_min 0.6771
_exptl_absorpt_correction_type none
_exptl_absorpt_process_details 'Bruker SAINT (SADABS)'
_exptl_crystal_colour faint_yellow
_exptl_crystal_density_diffrn 2.053
_exptl_crystal_density_method 'not measured'
_exptl_crystal_description lathe
_exptl_crystal_F_000 3692
_exptl_crystal_size_max .12
_exptl_crystal_size_mid .09
_exptl_crystal_size_min .08
_refine_diff_density_max 2.388
_refine_diff_density_min -0.776
_refine_diff_density_rms 0.133
_refine_ls_extinction_method none
_refine_ls_goodness_of_fit_ref 1.002
_refine_ls_hydrogen_treatment mixed
_refine_ls_matrix_type full
_refine_ls_number_parameters 451
_refine_ls_number_reflns 7133
_refine_ls_number_restraints 0
_refine_ls_restrained_S_all 1.002
_refine_ls_R_factor_all 0.0360
_refine_ls_R_factor_gt 0.0320
_refine_ls_shift/su_max 0.001
_refine_ls_shift/su_mean 0.000
_refine_ls_structure_factor_coef Fsqd
_refine_ls_weighting_details 'calc w=1/[\s^2^(Fo^2^)+(0.0500P)^2^+11.5000P] where P=(Fo^2^+2Fc^2^)/3'
_refine_ls_weighting_scheme calc
_refine_ls_wR_factor_gt 0.0797
_refine_ls_wR_factor_ref 0.0821
_reflns_number_gt 6463
_reflns_number_total 7133
_reflns_threshold_expression >2sigma(I)
_cod_data_source_file ic062395e-file001.cif
_cod_data_source_block eu2plus
_cod_depositor_comments
;
The following automatic conversions were performed:
'_symmetry_cell_setting' value 'Monoclinic' changed to 'monoclinic'
according to '/home/saulius/struct/CIF-dictionaries/cif_core.dic'
dictionary named 'cif_core.dic' version 2.4.1 from 2010-06-29.

Automatic conversion script
Id: cif_fix_enum 1527 2010-12-29 10:47:43Z saulius 
;
_cod_database_code 4307877

loop_
_symmetry_equiv_pos_as_xyz
'x, y, z'
'-x, y, -z+1/2'
'x+1/2, y+1/2, z'
'-x+1/2, y+1/2, -z+1/2'
'-x, -y, -z'
'x, -y, z-1/2'
'-x+1/2, -y+1/2, -z'
'x+1/2, -y+1/2, z-1/2'

loop_
_atom_site_label
_atom_site_type_symbol
_atom_site_fract_x
_atom_site_fract_y
_atom_site_fract_z
_atom_site_U_iso_or_equiv
_atom_site_adp_type
_atom_site_occupancy
_atom_site_symmetry_multiplicity
_atom_site_calc_flag
_atom_site_refinement_flags
_atom_site_disorder_assembly
_atom_site_disorder_group
Eu1 Eu 0.0000 0.219275(16) 0.2500 0.01989(7) Uani 1 2 d S . .
Eu2 Eu 0.153356(7) 0.186478(12) 0.346589(8) 0.02042(6) Uani 1 1 d . . .
O1 O 0.06353(11) 0.30454(16) 0.33723(12) 0.0247(5) Uani 1 1 d . . .
F1 F -0.04626(9) 0.40353(16) 0.30079(11) 0.0346(5) Uani 1 1 d . . .
F2 F -0.08250(11) 0.56697(18) 0.36015(13) 0.0484(6) Uani 1 1 d . . .
F3 F -0.00622(15) 0.64015(19) 0.45459(14) 0.0587(8) Uani 1 1 d . . .
F4 F 0.10595(13) 0.5448(2) 0.48924(12) 0.0515(7) Uani 1 1 d . . .
F5 F 0.14114(10) 0.37970(18) 0.43047(11) 0.0380(5) Uani 1 1 d . . .
C1 C 0.04798(14) 0.3856(2) 0.36440(16) 0.0227(7) Uani 1 1 d . . .
C2 C -0.00824(15) 0.4383(3) 0.34833(18) 0.0274(7) Uani 1 1 d . . .
C3 C -0.02685(17) 0.5216(3) 0.3778(2) 0.0341(9) Uani 1 1 d . . .
C4 C 0.0112(2) 0.5586(3) 0.4253(2) 0.0382(9) Uani 1 1 d . . .
C5 C 0.06843(19) 0.5110(3) 0.44266(18) 0.0345(8) Uani 1 1 d . . .
C6 C 0.08540(15) 0.4271(3) 0.41259(17) 0.0270(7) Uani 1 1 d . . .
O2 O 0.12030(10) 0.20113(17) 0.23672(11) 0.0242(5) Uani 1 1 d . . .
F6 F 0.06731(9) 0.23576(17) 0.12238(10) 0.0320(5) Uani 1 1 d . . .
F7 F 0.13861(11) 0.21786(19) 0.02373(11) 0.0392(5) Uani 1 1 d . . .
F8 F 0.26638(10) 0.16259(18) 0.03747(11) 0.0381(5) Uani 1 1 d . . .
F9 F 0.31975(9) 0.12688(16) 0.15020(11) 0.0358(5) Uani 1 1 d . . .
F10 F 0.24748(9) 0.14395(14) 0.25007(10) 0.0285(4) Uani 1 1 d . . .
C7 C 0.15497(14) 0.1916(2) 0.18953(16) 0.0215(7) Uani 1 1 d . . .
C8 C 0.13021(15) 0.2098(2) 0.13020(17) 0.0249(7) Uani 1 1 d . . .
C9 C 0.16600(16) 0.2002(3) 0.07943(18) 0.0282(7) Uani 1 1 d . . .
C10 C 0.23048(16) 0.1724(3) 0.08629(18) 0.0275(8) Uani 1 1 d . . .
C11 C 0.25724(15) 0.1540(3) 0.14369(18) 0.0272(7) Uani 1 1 d . . .
C12 C 0.22053(15) 0.1639(2) 0.19393(17) 0.0235(7) Uani 1 1 d . . .
O3 O 0.04824(10) 0.09012(17) 0.32304(11) 0.0237(5) Uani 1 1 d . . .
F11 F -0.05472(9) -0.02404(16) 0.35735(11) 0.0366(5) Uani 1 1 d . . .
F12 F -0.04959(10) -0.22103(17) 0.34846(13) 0.0456(6) Uani 1 1 d . . .
F13 F 0.05540(11) -0.31291(15) 0.30508(14) 0.0447(6) Uani 1 1 d . . .
F14 F 0.15808(10) -0.20081(15) 0.27061(12) 0.0359(5) Uani 1 1 d . . .
F15 F 0.15331(8) -0.00415(14) 0.27793(10) 0.0283(4) Uani 1 1 d . . .
C13 C 0.04924(14) -0.0054(2) 0.31814(16) 0.0215(6) Uani 1 1 d . . .
C14 C -0.00132(14) -0.0665(3) 0.33564(17) 0.0261(7) Uani 1 1 d . . .
C15 C 0.00127(15) -0.1673(3) 0.33190(19) 0.0297(8) Uani 1 1 d . . .
C16 C 0.05428(16) -0.2148(3) 0.3106(2) 0.0308(8) Uani 1 1 d . . .
C17 C 0.10546(15) -0.1577(3) 0.29277(18) 0.0271(7) Uani 1 1 d . . .
C18 C 0.10208(14) -0.0572(2) 0.29619(16) 0.0232(7) Uani 1 1 d . . .
O4 O 0.21658(11) 0.34154(19) 0.30918(12) 0.0290(5) Uani 1 1 d . . .
O5 O 0.26257(11) 0.2392(2) 0.40768(12) 0.0323(6) Uani 1 1 d . . .
C19 C 0.18390(18) 0.4145(3) 0.27288(19) 0.0359(9) Uani 1 1 d . . .
H19A H 0.1637 0.4608 0.2988 0.054 Uiso 1 1 calc R . .
H19B H 0.1515 0.3839 0.2464 0.054 Uiso 1 1 calc R . .
H19C H 0.2145 0.4481 0.2490 0.054 Uiso 1 1 calc R . .
C20 C 0.26674(18) 0.3830(3) 0.34821(19) 0.0371(9) Uani 1 1 d . . .
H20A H 0.2481 0.4223 0.3796 0.045 Uiso 1 1 calc R . .
H20B H 0.2942 0.4250 0.3250 0.045 Uiso 1 1 calc R . .
C21 C 0.30523(17) 0.3014(3) 0.3761(2) 0.0397(10) Uani 1 1 d . . .
H21A H 0.3258 0.2643 0.3448 0.048 Uiso 1 1 calc R . .
H21B H 0.3387 0.3272 0.4041 0.048 Uiso 1 1 calc R . .
C22 C 0.29870(19) 0.1855(3) 0.4535(2) 0.0384(9) Uani 1 1 d . . .
H22A H 0.3298 0.1446 0.4348 0.058 Uiso 1 1 calc R . .
H22B H 0.2699 0.1454 0.4755 0.058 Uiso 1 1 calc R . .
H22C H 0.3208 0.2306 0.4809 0.058 Uiso 1 1 calc R . .
O6 O 0.11170(11) 0.13331(19) 0.45881(12) 0.0295(5) Uani 1 1 d . . .
O7 O 0.19802(12) 0.02213(18) 0.40043(12) 0.0309(6) Uani 1 1 d . . .
C23 C 0.05107(19) 0.1753(3) 0.4730(2) 0.0394(10) Uani 1 1 d . . .
H23A H 0.0172 0.1479 0.4468 0.059 Uiso 1 1 calc R . .
H23B H 0.0525 0.2451 0.4673 0.059 Uiso 1 1 calc R . .
H23C H 0.0427 0.1611 0.5146 0.059 Uiso 1 1 calc R . .
C24 C 0.10997(18) 0.0294(3) 0.46601(18) 0.0325(8) Uani 1 1 d . . .
H24A H 0.0787 0.0013 0.4366 0.039 Uiso 1 1 calc R . .
H24B H 0.0968 0.0132 0.5064 0.039 Uiso 1 1 calc R . .
C25 C 0.17553(19) -0.0128(3) 0.45686(19) 0.0381(9) Uani 1 1 d . . .
H25A H 0.2054 0.0069 0.4900 0.046 Uiso 1 1 calc R . .
H25B H 0.1732 -0.0839 0.4563 0.046 Uiso 1 1 calc R . .
C26 C 0.25451(19) -0.0309(3) 0.3840(2) 0.0421(10) Uani 1 1 d . . .
H26A H 0.2848 -0.0348 0.4185 0.063 Uiso 1 1 calc R . .
H26B H 0.2742 0.0025 0.3513 0.063 Uiso 1 1 calc R . .
H26C H 0.2423 -0.0961 0.3712 0.063 Uiso 1 1 calc R . .

loop_
_atom_site_aniso_label
_atom_site_aniso_U_11
_atom_site_aniso_U_22
_atom_site_aniso_U_33
_atom_site_aniso_U_23
_atom_site_aniso_U_13
_atom_site_aniso_U_12
Eu1 0.01557(10) 0.02008(11) 0.02414(15) 0.000 0.00212(8) 0.000
Eu2 0.01675(8) 0.02232(9) 0.02228(12) 0.00122(6) 0.00189(6) -0.00055(5)
O1 0.0235(11) 0.0236(11) 0.0274(15) -0.0045(10) 0.0043(9) 0.0029(8)
F1 0.0276(10) 0.0330(11) 0.0427(14) -0.0023(10) -0.0048(9) 0.0012(8)
F2 0.0395(12) 0.0348(12) 0.0716(19) -0.0008(12) 0.0101(12) 0.0163(10)
F3 0.084(2) 0.0310(13) 0.064(2) -0.0195(13) 0.0252(15) 0.0059(13)
F4 0.0625(16) 0.0518(16) 0.0401(16) -0.0196(12) 0.0009(12) -0.0172(12)
F5 0.0292(10) 0.0485(13) 0.0357(14) -0.0005(11) -0.0034(9) 0.0014(9)
C1 0.0224(14) 0.0218(15) 0.025(2) 0.0018(13) 0.0061(12) -0.0017(11)
C2 0.0238(14) 0.0258(17) 0.033(2) -0.0003(15) 0.0035(13) -0.0024(12)
C3 0.0331(17) 0.0255(18) 0.045(3) 0.0021(17) 0.0127(16) 0.0051(13)
C4 0.051(2) 0.0229(17) 0.042(3) -0.0066(17) 0.0191(18) 0.0005(15)
C5 0.0425(19) 0.0324(19) 0.029(2) -0.0082(16) 0.0091(15) -0.0102(15)
C6 0.0254(15) 0.0294(17) 0.026(2) -0.0011(14) 0.0048(12) -0.0025(12)
O2 0.0210(10) 0.0275(12) 0.0245(14) -0.0009(10) 0.0067(9) -0.0016(8)
F6 0.0199(9) 0.0453(13) 0.0310(13) -0.0038(10) 0.0026(8) 0.0055(8)
F7 0.0363(11) 0.0559(15) 0.0258(14) -0.0021(11) 0.0048(9) 0.0046(10)
F8 0.0329(11) 0.0479(13) 0.0351(14) -0.0050(11) 0.0170(9) 0.0014(9)
F9 0.0184(9) 0.0377(12) 0.0520(15) -0.0020(11) 0.0073(8) 0.0060(8)
F10 0.0254(9) 0.0290(11) 0.0312(12) 0.0029(9) 0.0006(8) 0.0013(8)
C7 0.0187(13) 0.0205(15) 0.026(2) -0.0022(13) 0.0051(12) -0.0019(10)
C8 0.0183(13) 0.0271(16) 0.029(2) -0.0034(14) 0.0031(12) -0.0002(11)
C9 0.0281(16) 0.0298(18) 0.027(2) -0.0018(15) 0.0044(13) -0.0002(13)
C10 0.0257(16) 0.0299(18) 0.028(2) -0.0053(15) 0.0109(13) -0.0017(12)
C11 0.0189(14) 0.0243(16) 0.039(2) -0.0014(15) 0.0088(13) 0.0010(12)
C12 0.0213(14) 0.0204(15) 0.029(2) 0.0003(13) 0.0025(12) -0.0007(11)
O3 0.0187(9) 0.0225(11) 0.0302(14) 0.0015(10) 0.0044(8) -0.0011(8)
F11 0.0216(9) 0.0358(12) 0.0536(16) 0.0037(11) 0.0136(9) 0.0016(8)
F12 0.0221(10) 0.0334(12) 0.082(2) 0.0097(12) 0.0087(11) -0.0091(8)
F13 0.0341(12) 0.0231(11) 0.077(2) 0.0025(11) 0.0033(11) -0.0022(8)
F14 0.0283(10) 0.0265(10) 0.0539(16) -0.0007(10) 0.0109(10) 0.0070(8)
F15 0.0203(8) 0.0260(10) 0.0392(13) 0.0036(9) 0.0087(8) -0.0020(7)
C13 0.0192(13) 0.0227(15) 0.0226(19) 0.0026(13) -0.0003(11) -0.0003(11)
C14 0.0144(13) 0.0274(17) 0.037(2) 0.0030(15) 0.0036(12) -0.0003(11)
C15 0.0179(14) 0.0280(17) 0.043(2) 0.0029(16) 0.0009(13) -0.0055(12)
C16 0.0247(15) 0.0214(16) 0.046(3) 0.0008(16) -0.0022(14) -0.0021(12)
C17 0.0190(14) 0.0273(16) 0.035(2) -0.0001(15) 0.0047(13) 0.0039(12)
C18 0.0179(13) 0.0253(16) 0.026(2) 0.0021(14) 0.0010(12) -0.0019(11)
O4 0.0246(11) 0.0301(12) 0.0321(15) 0.0007(11) 0.0009(9) -0.0082(9)
O5 0.0227(11) 0.0470(16) 0.0270(15) 0.0032(12) -0.0009(9) -0.0037(10)
C19 0.0369(18) 0.0308(19) 0.040(3) 0.0045(17) 0.0010(16) -0.0093(15)
C20 0.0327(17) 0.046(2) 0.033(2) -0.0031(18) 0.0040(15) -0.0193(16)
C21 0.0230(16) 0.059(3) 0.038(3) -0.0001(19) 0.0024(15) -0.0123(16)
C22 0.0319(18) 0.050(2) 0.033(2) -0.0004(18) -0.0069(16) 0.0053(16)
O6 0.0280(11) 0.0318(13) 0.0289(15) 0.0027(11) 0.0053(9) -0.0006(9)
O7 0.0316(12) 0.0290(13) 0.0323(16) 0.0050(11) 0.0027(10) 0.0069(10)
C23 0.037(2) 0.047(2) 0.036(3) 0.0037(18) 0.0124(17) 0.0058(16)
C24 0.0385(18) 0.0340(19) 0.025(2) 0.0064(16) 0.0053(14) -0.0059(15)
C25 0.042(2) 0.036(2) 0.036(3) 0.0106(18) 0.0007(16) 0.0018(16)
C26 0.0361(19) 0.044(2) 0.046(3) -0.002(2) -0.0005(17) 0.0136(17)

loop_
_atom_type_symbol
_atom_type_description
_atom_type_scat_dispersion_real
_atom_type_scat_dispersion_imag
_atom_type_scat_source
C C 0.0033 0.0016 'International Tables Vol C Tables 4.2.6.8 and 6.1.1.4'
H H 0.0000 0.0000 'International Tables Vol C Tables 4.2.6.8 and 6.1.1.4'
O O 0.0106 0.0060 'International Tables Vol C Tables 4.2.6.8 and 6.1.1.4'
F F 0.0171 0.0103 'International Tables Vol C Tables 4.2.6.8 and 6.1.1.4'
Eu Eu -0.1578 3.6682 'International Tables Vol C Tables 4.2.6.8 and 6.1.1.4'

loop_
_geom_angle_atom_site_label_1
_geom_angle_atom_site_label_2
_geom_angle_atom_site_label_3
_geom_angle
_geom_angle_site_symmetry_1
_geom_angle_site_symmetry_3
_geom_angle_publ_flag
O2 Eu1 O2 168.80(11) 2 . ?
O2 Eu1 O1 115.35(8) 2 . ?
O2 Eu1 O1 70.16(7) . . ?
O2 Eu1 O1 70.16(7) 2 2 ?
O2 Eu1 O1 115.36(8) . 2 ?
O1 Eu1 O1 125.85(10) . 2 ?
O2 Eu1 O3 69.59(7) 2 2 ?
O2 Eu1 O3 102.37(7) . 2 ?
O1 Eu1 O3 163.36(7) . 2 ?
O1 Eu1 O3 70.69(7) 2 2 ?
O2 Eu1 O3 102.38(7) 2 . ?
O2 Eu1 O3 69.59(7) . . ?
O1 Eu1 O3 70.69(7) . . ?
O1 Eu1 O3 163.36(7) 2 . ?
O3 Eu1 O3 92.86(10) 2 . ?
O2 Eu1 F1 72.35(7) 2 . ?
O2 Eu1 F1 118.06(7) . . ?
O1 Eu1 F1 59.19(6) . . ?
O1 Eu1 F1 74.46(7) 2 . ?
O3 Eu1 F1 134.97(6) 2 . ?
O3 Eu1 F1 118.32(7) . . ?
O2 Eu1 F1 118.06(7) 2 2 ?
O2 Eu1 F1 72.35(7) . 2 ?
O1 Eu1 F1 74.46(7) . 2 ?
O1 Eu1 F1 59.20(6) 2 2 ?
O3 Eu1 F1 118.32(7) 2 2 ?
O3 Eu1 F1 134.96(6) . 2 ?
F1 Eu1 F1 62.08(9) . 2 ?
O2 Eu1 Eu2 136.84(6) 2 . ?
O2 Eu1 Eu2 41.18(6) . . ?
O1 Eu1 Eu2 40.52(5) . . ?
O1 Eu1 Eu2 150.28(5) 2 . ?
O3 Eu1 Eu2 124.52(5) 2 . ?
O3 Eu1 Eu2 43.05(5) . . ?
F1 Eu1 Eu2 99.71(4) . . ?
F1 Eu1 Eu2 92.02(4) 2 . ?
O2 Eu1 Eu2 41.18(6) 2 2 ?
O2 Eu1 Eu2 136.84(6) . 2 ?
O1 Eu1 Eu2 150.28(5) . 2 ?
O1 Eu1 Eu2 40.52(5) 2 2 ?
O3 Eu1 Eu2 43.05(5) 2 2 ?
O3 Eu1 Eu2 124.52(5) . 2 ?
F1 Eu1 Eu2 92.02(4) . 2 ?
F1 Eu1 Eu2 99.71(4) 2 2 ?
Eu2 Eu1 Eu2 166.334(9) . 2 ?
O1 Eu2 O2 72.41(8) . . ?
O1 Eu2 O3 71.87(7) . . ?
O2 Eu2 O3 69.99(7) . . ?
O1 Eu2 O4 80.52(8) . . ?
O2 Eu2 O4 75.38(8) . . ?
O3 Eu2 O4 140.69(8) . . ?
O1 Eu2 O5 118.90(8) . . ?
O2 Eu2 O5 130.68(8) . . ?
O3 Eu2 O5 157.67(8) . . ?
O4 Eu2 O5 61.43(8) . . ?
O1 Eu2 O7 145.76(8) . . ?
O2 Eu2 O7 124.71(8) . . ?
O3 Eu2 O7 86.07(7) . . ?
O4 Eu2 O7 129.99(8) . . ?
O5 Eu2 O7 74.77(8) . . ?
O1 Eu2 O6 88.66(8) . . ?
O2 Eu2 O6 144.13(7) . . ?
O3 Eu2 O6 75.30(8) . . ?
O4 Eu2 O6 132.34(8) . . ?
O5 Eu2 O6 85.08(8) . . ?
O7 Eu2 O6 59.97(8) . . ?
O1 Eu2 F15 122.86(7) . . ?
O2 Eu2 F15 65.59(7) . . ?
O3 Eu2 F15 58.60(6) . . ?
O4 Eu2 F15 121.42(7) . . ?
O5 Eu2 F15 117.67(7) . . ?
O7 Eu2 F15 59.44(7) . . ?
O6 Eu2 F15 103.46(7) . . ?
O1 Eu2 F10 125.46(7) . . ?
O2 Eu2 F10 58.94(6) . . ?
O3 Eu2 F10 109.30(6) . . ?
O4 Eu2 F10 65.43(7) . . ?
O5 Eu2 F10 81.15(7) . . ?
O7 Eu2 F10 86.05(7) . . ?
O6 Eu2 F10 145.69(6) . . ?
F15 Eu2 F10 57.45(5) . . ?
O1 Eu2 Eu1 42.40(6) . . ?
O2 Eu2 Eu1 42.08(5) . . ?
O3 Eu2 Eu1 42.68(5) . . ?
O4 Eu2 Eu1 98.38(5) . . ?
O5 Eu2 Eu1 157.34(6) . . ?
O7 Eu2 Eu1 127.82(6) . . ?
O6 Eu2 Eu1 104.19(5) . . ?
F15 Eu2 Eu1 80.75(4) . . ?
F10 Eu2 Eu1 100.43(4) . . ?
C1 O1 Eu2 136.0(2) . . ?
C1 O1 Eu1 127.0(2) . . ?
Eu2 O1 Eu1 97.07(8) . . ?
C2 F1 Eu1 113.88(18) . . ?
O1 C1 C2 122.7(3) . . ?
O1 C1 C6 123.3(3) . . ?
C2 C1 C6 113.9(3) . . ?
F1 C2 C3 119.1(3) . . ?
F1 C2 C1 117.2(3) . . ?
C3 C2 C1 123.8(3) . . ?
F2 C3 C2 120.0(4) . . ?
F2 C3 C4 120.0(3) . . ?
C2 C3 C4 120.0(3) . . ?
F3 C4 C3 120.8(4) . . ?
F3 C4 C5 120.1(4) . . ?
C3 C4 C5 119.1(3) . . ?
F4 C5 C6 120.2(4) . . ?
F4 C5 C4 120.3(4) . . ?
C6 C5 C4 119.4(4) . . ?
F5 C6 C5 119.2(3) . . ?
F5 C6 C1 117.1(3) . . ?
C5 C6 C1 123.7(3) . . ?
C7 O2 Eu2 129.4(2) . . ?
C7 O2 Eu1 133.5(2) . . ?
Eu2 O2 Eu1 96.74(8) . . ?
C12 F10 Eu2 110.77(17) . . ?
O2 C7 C8 122.6(3) . . ?
O2 C7 C12 122.8(3) . . ?
C8 C7 C12 114.6(3) . . ?
F6 C8 C9 118.4(3) . . ?
F6 C8 C7 117.9(3) . . ?
C9 C8 C7 123.6(3) . . ?
F7 C9 C8 120.3(3) . . ?
F7 C9 C10 120.3(3) . . ?
C8 C9 C10 119.4(4) . . ?
F8 C10 C11 120.3(3) . . ?
F8 C10 C9 120.5(4) . . ?
C11 C10 C9 119.2(3) . . ?
F9 C11 C10 119.1(3) . . ?
F9 C11 C12 120.5(3) . . ?
C10 C11 C12 120.5(3) . . ?
F10 C12 C11 119.6(3) . . ?
F10 C12 C7 117.7(3) . . ?
C11 C12 C7 122.6(3) . . ?
C13 O3 Eu1 129.9(2) . . ?
C13 O3 Eu2 120.58(18) . . ?
Eu1 O3 Eu2 94.27(7) . . ?
C18 F15 Eu2 106.84(18) . . ?
O3 C13 C14 123.5(3) . . ?
O3 C13 C18 122.9(3) . . ?
C14 C13 C18 113.6(3) . . ?
F11 C14 C15 118.8(3) . . ?
F11 C14 C13 118.4(3) . . ?
C15 C14 C13 122.8(3) . . ?
F12 C15 C14 119.5(3) . . ?
F12 C15 C16 119.0(3) . . ?
C14 C15 C16 121.6(3) . . ?
F13 C16 C15 121.1(3) . . ?
F13 C16 C17 121.1(3) . . ?
C15 C16 C17 117.8(3) . . ?
F14 C17 C18 119.8(3) . . ?
F14 C17 C16 120.0(3) . . ?
C18 C17 C16 120.1(3) . . ?
F15 C18 C17 118.1(3) . . ?
F15 C18 C13 117.8(3) . . ?
C17 C18 C13 124.1(3) . . ?
C19 O4 C20 111.8(3) . . ?
C19 O4 Eu2 120.36(19) . . ?
C20 O4 Eu2 119.0(2) . . ?
C22 O5 C21 109.5(3) . . ?
C22 O5 Eu2 128.2(2) . . ?
C21 O5 Eu2 116.2(2) . . ?
O4 C20 C21 108.1(3) . . ?
O5 C21 C20 108.3(3) . . ?
C24 O6 C23 110.2(3) . . ?
C24 O6 Eu2 111.8(2) . . ?
C23 O6 Eu2 114.3(2) . . ?
C25 O7 C26 111.0(3) . . ?
C25 O7 Eu2 122.9(2) . . ?
C26 O7 Eu2 125.2(2) . . ?
O6 C24 C25 109.8(3) . . ?
O7 C25 C24 109.1(3) . . ?

loop_
_geom_bond_atom_site_label_1
_geom_bond_atom_site_label_2
_geom_bond_distance
_geom_bond_site_symmetry_2
_geom_bond_publ_flag
Eu1 O2 2.533(2) 2 ?
Eu1 O2 2.533(2) . ?
Eu1 O1 2.550(2) . ?
Eu1 O1 2.550(2) 2 ?
Eu1 O3 2.551(2) 2 ?
Eu1 O3 2.551(2) . ?
Eu1 F1 2.928(2) . ?
Eu1 F1 2.928(2) 2 ?
Eu1 Eu2 3.7528(2) . ?
Eu1 Eu2 3.7528(2) 2 ?
Eu2 O1 2.457(2) . ?
Eu2 O2 2.488(3) . ?
Eu2 O3 2.569(2) . ?
Eu2 O4 2.638(2) . ?
Eu2 O5 2.667(2) . ?
Eu2 O7 2.674(2) . ?
Eu2 O6 2.757(3) . ?
Eu2 F15 3.004(2) . ?
Eu2 F10 3.013(2) . ?
O1 C1 1.304(4) . ?
F1 C2 1.361(4) . ?
F2 C3 1.345(4) . ?
F3 C4 1.343(4) . ?
F4 C5 1.335(5) . ?
F5 C6 1.361(4) . ?
C1 C2 1.396(4) . ?
C1 C6 1.399(5) . ?
C2 C3 1.372(5) . ?
C3 C4 1.373(6) . ?
C4 C5 1.385(6) . ?
C5 C6 1.376(5) . ?
O2 C7 1.300(4) . ?
F6 C8 1.350(3) . ?
F7 C9 1.346(4) . ?
F8 C10 1.345(4) . ?
F9 C11 1.345(3) . ?
F10 C12 1.357(4) . ?
C7 C8 1.401(5) . ?
C7 C12 1.406(4) . ?
C8 C9 1.379(5) . ?
C9 C10 1.387(5) . ?
C10 C11 1.376(6) . ?
C11 C12 1.381(5) . ?
O3 C13 1.305(4) . ?
F11 C14 1.355(4) . ?
F12 C15 1.347(4) . ?
F13 C16 1.341(4) . ?
F14 C17 1.350(4) . ?
F15 C18 1.361(3) . ?
C13 C14 1.405(4) . ?
C13 C18 1.407(4) . ?
C14 C15 1.377(5) . ?
C15 C16 1.377(5) . ?
C16 C17 1.387(5) . ?
C17 C18 1.372(5) . ?
O4 C19 1.424(5) . ?
O4 C20 1.429(4) . ?
O5 C22 1.424(5) . ?
O5 C21 1.430(5) . ?
C20 C21 1.481(6) . ?
O6 C24 1.424(4) . ?
O6 C23 1.428(4) . ?
O7 C25 1.431(5) . ?
O7 C26 1.436(4) . ?
C24 C25 1.496(5) . ?

loop_
_geom_torsion_atom_site_label_1
_geom_torsion_atom_site_label_2
_geom_torsion_atom_site_label_3
_geom_torsion_atom_site_label_4
_geom_torsion
_geom_torsion_site_symmetry_1
_geom_torsion_site_symmetry_2
_geom_torsion_site_symmetry_3
_geom_torsion_site_symmetry_4
_geom_torsion_publ_flag
O2 Eu1 Eu2 O1 -73.50(12) 2 . . . ?
O2 Eu1 Eu2 O1 122.95(12) . . . . ?
O1 Eu1 Eu2 O1 76.62(19) 2 . . . ?
O3 Eu1 Eu2 O1 -170.08(10) 2 . . . ?
O3 Eu1 Eu2 O1 -120.45(11) . . . . ?
F1 Eu1 Eu2 O1 1.01(9) . . . . ?
F1 Eu1 Eu2 O1 63.01(10) 2 . . . ?
Eu2 Eu1 Eu2 O1 -147.75(8) 2 . . . ?
O2 Eu1 Eu2 O2 163.55(15) 2 . . . ?
O1 Eu1 Eu2 O2 -122.95(12) . . . . ?
O1 Eu1 Eu2 O2 -46.33(14) 2 . . . ?
O3 Eu1 Eu2 O2 66.97(10) 2 . . . ?
O3 Eu1 Eu2 O2 116.60(11) . . . . ?
F1 Eu1 Eu2 O2 -121.94(9) . . . . ?
F1 Eu1 Eu2 O2 -59.93(9) 2 . . . ?
Eu2 Eu1 Eu2 O2 89.30(8) 2 . . . ?
O2 Eu1 Eu2 O3 46.96(11) 2 . . . ?
O2 Eu1 Eu2 O3 -116.60(11) . . . . ?
O1 Eu1 Eu2 O3 120.45(11) . . . . ?
O1 Eu1 Eu2 O3 -162.92(13) 2 . . . ?
O3 Eu1 Eu2 O3 -49.63(14) 2 . . . ?
F1 Eu1 Eu2 O3 121.46(9) . . . . ?
F1 Eu1 Eu2 O3 -176.53(9) 2 . . . ?
Eu2 Eu1 Eu2 O3 -27.29(8) 2 . . . ?
O2 Eu1 Eu2 O4 -139.40(10) 2 . . . ?
O2 Eu1 Eu2 O4 57.05(10) . . . . ?
O1 Eu1 Eu2 O4 -65.90(10) . . . . ?
O1 Eu1 Eu2 O4 10.72(13) 2 . . . ?
O3 Eu1 Eu2 O4 124.01(8) 2 . . . ?
O3 Eu1 Eu2 O4 173.64(10) . . . . ?
F1 Eu1 Eu2 O4 -64.90(7) . . . . ?
F1 Eu1 Eu2 O4 -2.89(7) 2 . . . ?
Eu2 Eu1 Eu2 O4 146.35(6) 2 . . . ?
O2 Eu1 Eu2 O5 -113.81(17) 2 . . . ?
O2 Eu1 Eu2 O5 82.63(17) . . . . ?
O1 Eu1 Eu2 O5 -40.32(17) . . . . ?
O1 Eu1 Eu2 O5 36.31(19) 2 . . . ?
O3 Eu1 Eu2 O5 149.60(16) 2 . . . ?
O3 Eu1 Eu2 O5 -160.77(17) . . . . ?
F1 Eu1 Eu2 O5 -39.31(15) . . . . ?
F1 Eu1 Eu2 O5 22.70(15) 2 . . . ?
Eu2 Eu1 Eu2 O5 171.94(15) 2 . . . ?
O2 Eu1 Eu2 O7 61.08(11) 2 . . . ?
O2 Eu1 Eu2 O7 -102.47(11) . . . . ?
O1 Eu1 Eu2 O7 134.58(11) . . . . ?
O1 Eu1 Eu2 O7 -148.80(13) 2 . . . ?
O3 Eu1 Eu2 O7 -35.51(9) 2 . . . ?
O3 Eu1 Eu2 O7 14.12(10) . . . . ?
F1 Eu1 Eu2 O7 135.58(8) . . . . ?
F1 Eu1 Eu2 O7 -162.41(8) 2 . . . ?
Eu2 Eu1 Eu2 O7 -13.17(7) 2 . . . ?
O2 Eu1 Eu2 O6 -1.71(10) 2 . . . ?
O2 Eu1 Eu2 O6 -165.26(10) . . . . ?
O1 Eu1 Eu2 O6 71.79(10) . . . . ?
O1 Eu1 Eu2 O6 148.41(13) 2 . . . ?
O3 Eu1 Eu2 O6 -98.30(8) 2 . . . ?
O3 Eu1 Eu2 O6 -48.67(9) . . . . ?
F1 Eu1 Eu2 O6 72.79(7) . . . . ?
F1 Eu1 Eu2 O6 134.80(7) 2 . . . ?
Eu2 Eu1 Eu2 O6 -75.96(6) 2 . . . ?
O2 Eu1 Eu2 F15 99.94(9) 2 . . . ?
O2 Eu1 Eu2 F15 -63.61(9) . . . . ?
O1 Eu1 Eu2 F15 173.44(9) . . . . ?
O1 Eu1 Eu2 F15 -109.94(12) 2 . . . ?
O3 Eu1 Eu2 F15 3.36(7) 2 . . . ?
O3 Eu1 Eu2 F15 52.99(8) . . . . ?
F1 Eu1 Eu2 F15 174.45(6) . . . . ?
F1 Eu1 Eu2 F15 -123.54(6) 2 . . . ?
Eu2 Eu1 Eu2 F15 25.69(4) 2 . . . ?
O2 Eu1 Eu2 F10 154.19(9) 2 . . . ?
O2 Eu1 Eu2 F10 -9.36(9) . . . . ?
O1 Eu1 Eu2 F10 -132.31(9) . . . . ?
O1 Eu1 Eu2 F10 -55.69(12) 2 . . . ?
O3 Eu1 Eu2 F10 57.60(7) 2 . . . ?
O3 Eu1 Eu2 F10 107.23(8) . . . . ?
F1 Eu1 Eu2 F10 -131.30(6) . . . . ?
F1 Eu1 Eu2 F10 -69.30(6) 2 . . . ?
Eu2 Eu1 Eu2 F10 79.94(4) 2 . . . ?
O2 Eu2 O1 C1 -143.7(3) . . . . ?
O3 Eu2 O1 C1 142.2(3) . . . . ?
O4 Eu2 O1 C1 -66.1(3) . . . . ?
O5 Eu2 O1 C1 -16.4(3) . . . . ?
O7 Eu2 O1 C1 89.8(3) . . . . ?
O6 Eu2 O1 C1 67.3(3) . . . . ?
F15 Eu2 O1 C1 172.5(3) . . . . ?
F10 Eu2 O1 C1 -116.6(3) . . . . ?
Eu1 Eu2 O1 C1 -179.8(3) . . . . ?
O2 Eu2 O1 Eu1 36.16(7) . . . . ?
O3 Eu2 O1 Eu1 -37.94(7) . . . . ?
O4 Eu2 O1 Eu1 113.71(9) . . . . ?
O5 Eu2 O1 Eu1 163.46(7) . . . . ?
O7 Eu2 O1 Eu1 -90.42(15) . . . . ?
O6 Eu2 O1 Eu1 -112.90(8) . . . . ?
F15 Eu2 O1 Eu1 -7.71(11) . . . . ?
F10 Eu2 O1 Eu1 63.24(10) . . . . ?
O2 Eu1 O1 C1 -46.7(3) 2 . . . ?
O2 Eu1 O1 C1 143.9(3) . . . . ?
O1 Eu1 O1 C1 36.4(2) 2 . . . ?
O3 Eu1 O1 C1 -150.4(3) 2 . . . ?
O3 Eu1 O1 C1 -141.6(3) . . . . ?
F1 Eu1 O1 C1 1.0(2) . . . . ?
F1 Eu1 O1 C1 67.4(2) 2 . . . ?
Eu2 Eu1 O1 C1 179.9(3) . . . . ?
Eu2 Eu1 O1 C1 -14.9(3) 2 . . . ?
O2 Eu1 O1 Eu2 133.47(8) 2 . . . ?
O2 Eu1 O1 Eu2 -35.97(8) . . . . ?
O1 Eu1 O1 Eu2 -143.49(9) 2 . . . ?
O3 Eu1 O1 Eu2 29.7(3) 2 . . . ?
O3 Eu1 O1 Eu2 38.57(7) . . . . ?
F1 Eu1 O1 Eu2 -178.85(11) . . . . ?
F1 Eu1 O1 Eu2 -112.43(8) 2 . . . ?
Eu2 Eu1 O1 Eu2 165.27(4) 2 . . . ?
O2 Eu1 F1 C2 133.5(2) 2 . . . ?
O2 Eu1 F1 C2 -42.0(2) . . . . ?
O1 Eu1 F1 C2 -2.0(2) . . . . ?
O1 Eu1 F1 C2 -152.9(2) 2 . . . ?
O3 Eu1 F1 C2 166.8(2) 2 . . . ?
O3 Eu1 F1 C2 38.6(2) . . . . ?
F1 Eu1 F1 C2 -89.9(2) 2 . . . ?
Eu2 Eu1 F1 C2 -2.8(2) . . . . ?
Eu2 Eu1 F1 C2 170.2(2) 2 . . . ?
Eu2 O1 C1 C2 179.9(2) . . . . ?
Eu1 O1 C1 C2 0.1(4) . . . . ?
Eu2 O1 C1 C6 -0.9(5) . . . . ?
Eu1 O1 C1 C6 179.3(2) . . . . ?
Eu1 F1 C2 C3 -176.8(3) . . . . ?
Eu1 F1 C2 C1 2.9(4) . . . . ?
O1 C1 C2 F1 -2.3(5) . . . . ?
C6 C1 C2 F1 178.5(3) . . . . ?
O1 C1 C2 C3 177.4(3) . . . . ?
C6 C1 C2 C3 -1.8(5) . . . . ?
F1 C2 C3 F2 1.0(5) . . . . ?
C1 C2 C3 F2 -178.7(3) . . . . ?
F1 C2 C3 C4 -179.2(3) . . . . ?
C1 C2 C3 C4 1.1(6) . . . . ?
F2 C3 C4 F3 -0.3(6) . . . . ?
C2 C3 C4 F3 179.9(4) . . . . ?
F2 C3 C4 C5 -179.8(4) . . . . ?
C2 C3 C4 C5 0.4(6) . . . . ?
F3 C4 C5 F4 1.3(6) . . . . ?
C3 C4 C5 F4 -179.2(3) . . . . ?
F3 C4 C5 C6 179.5(3) . . . . ?
C3 C4 C5 C6 -1.0(6) . . . . ?
F4 C5 C6 F5 -0.7(5) . . . . ?
C4 C5 C6 F5 -178.9(3) . . . . ?
F4 C5 C6 C1 178.4(3) . . . . ?
C4 C5 C6 C1 0.2(6) . . . . ?
O1 C1 C6 F5 1.1(5) . . . . ?
C2 C1 C6 F5 -179.7(3) . . . . ?
O1 C1 C6 C5 -178.1(3) . . . . ?
C2 C1 C6 C5 1.2(5) . . . . ?
O1 Eu2 O2 C7 149.8(3) . . . . ?
O3 Eu2 O2 C7 -133.6(3) . . . . ?
O4 Eu2 O2 C7 65.3(3) . . . . ?
O5 Eu2 O2 C7 36.4(3) . . . . ?
O7 Eu2 O2 C7 -63.6(3) . . . . ?
O6 Eu2 O2 C7 -148.9(2) . . . . ?
F15 Eu2 O2 C7 -70.0(2) . . . . ?
F10 Eu2 O2 C7 -4.6(2) . . . . ?
Eu1 Eu2 O2 C7 -173.8(3) . . . . ?
O1 Eu2 O2 Eu1 -36.42(7) . . . . ?
O3 Eu2 O2 Eu1 40.17(7) . . . . ?
O4 Eu2 O2 Eu1 -120.92(9) . . . . ?
O5 Eu2 O2 Eu1 -149.75(8) . . . . ?
O7 Eu2 O2 Eu1 110.24(9) . . . . ?
O6 Eu2 O2 Eu1 24.89(16) . . . . ?
F15 Eu2 O2 Eu1 103.84(8) . . . . ?
F10 Eu2 O2 Eu1 169.24(10) . . . . ?
O2 Eu1 O2 C7 87.4(3) 2 . . . ?
O1 Eu1 O2 C7 -151.2(3) . . . . ?
O1 Eu1 O2 C7 -30.0(3) 2 . . . ?
O3 Eu1 O2 C7 44.3(3) 2 . . . ?
O3 Eu1 O2 C7 132.8(3) . . . . ?
F1 Eu1 O2 C7 -115.2(3) . . . . ?
F1 Eu1 O2 C7 -71.8(3) 2 . . . ?
Eu2 Eu1 O2 C7 173.4(3) . . . . ?
Eu2 Eu1 O2 C7 13.6(3) 2 . . . ?
O2 Eu1 O2 Eu2 -86.01(6) 2 . . . ?
O1 Eu1 O2 Eu2 35.43(7) . . . . ?
O1 Eu1 O2 Eu2 156.62(7) 2 . . . ?
O3 Eu1 O2 Eu2 -129.08(8) 2 . . . ?
O3 Eu1 O2 Eu2 -40.64(7) . . . . ?
F1 Eu1 O2 Eu2 71.40(9) . . . . ?
F1 Eu1 O2 Eu2 114.82(8) 2 . . . ?
Eu2 Eu1 O2 Eu2 -159.80(3) 2 . . . ?
O1 Eu2 F10 C12 -25.7(2) . . . . ?
O2 Eu2 F10 C12 4.70(18) . . . . ?
O3 Eu2 F10 C12 55.33(19) . . . . ?
O4 Eu2 F10 C12 -82.51(19) . . . . ?
O5 Eu2 F10 C12 -145.06(19) . . . . ?
O7 Eu2 F10 C12 139.76(19) . . . . ?
O6 Eu2 F10 C12 147.40(18) . . . . ?
F15 Eu2 F10 C12 83.87(19) . . . . ?
Eu1 Eu2 F10 C12 12.01(18) . . . . ?
Eu2 O2 C7 C8 -174.8(2) . . . . ?
Eu1 O2 C7 C8 13.7(5) . . . . ?
Eu2 O2 C7 C12 4.0(4) . . . . ?
Eu1 O2 C7 C12 -167.5(2) . . . . ?
O2 C7 C8 F6 -1.8(5) . . . . ?
C12 C7 C8 F6 179.3(3) . . . . ?
O2 C7 C8 C9 180.0(3) . . . . ?
C12 C7 C8 C9 1.1(5) . . . . ?
F6 C8 C9 F7 0.9(5) . . . . ?
C7 C8 C9 F7 179.1(3) . . . . ?
F6 C8 C9 C10 -179.1(3) . . . . ?
C7 C8 C9 C10 -0.9(5) . . . . ?
F7 C9 C10 F8 0.0(5) . . . . ?
C8 C9 C10 F8 -180.0(3) . . . . ?
F7 C9 C10 C11 -179.5(3) . . . . ?
C8 C9 C10 C11 0.5(5) . . . . ?
F8 C10 C11 F9 0.4(5) . . . . ?
C9 C10 C11 F9 179.9(3) . . . . ?
F8 C10 C11 C12 -180.0(3) . . . . ?
C9 C10 C11 C12 -0.5(5) . . . . ?
Eu2 F10 C12 C11 176.6(2) . . . . ?
Eu2 F10 C12 C7 -5.1(3) . . . . ?
F9 C11 C12 F10 -1.5(5) . . . . ?
C10 C11 C12 F10 178.9(3) . . . . ?
F9 C11 C12 C7 -179.6(3) . . . . ?
C10 C11 C12 C7 0.7(5) . . . . ?
O2 C7 C12 F10 1.9(5) . . . . ?
C8 C7 C12 F10 -179.2(3) . . . . ?
O2 C7 C12 C11 -179.9(3) . . . . ?
C8 C7 C12 C11 -1.0(5) . . . . ?
O2 Eu1 O3 C13 74.1(2) 2 . . . ?
O2 Eu1 O3 C13 -97.8(2) . . . . ?
O1 Eu1 O3 C13 -173.1(3) . . . . ?
O1 Eu1 O3 C13 12.7(4) 2 . . . ?
O3 Eu1 O3 C13 4.4(2) 2 . . . ?
F1 Eu1 O3 C13 150.5(2) . . . . ?
F1 Eu1 O3 C13 -131.8(2) 2 . . . ?
Eu2 Eu1 O3 C13 -136.7(3) . . . . ?
Eu2 Eu1 O3 C13 35.7(3) 2 . . . ?
O2 Eu1 O3 Eu2 -149.22(7) 2 . . . ?
O2 Eu1 O3 Eu2 38.92(7) . . . . ?
O1 Eu1 O3 Eu2 -36.41(7) . . . . ?
O1 Eu1 O3 Eu2 149.4(2) 2 . . . ?
O3 Eu1 O3 Eu2 141.06(9) 2 . . . ?
F1 Eu1 O3 Eu2 -72.77(8) . . . . ?
F1 Eu1 O3 Eu2 4.90(13) 2 . . . ?
Eu2 Eu1 O3 Eu2 172.44(2) 2 . . . ?
O1 Eu2 O3 C13 -179.9(3) . . . . ?
O2 Eu2 O3 C13 102.7(2) . . . . ?
O4 Eu2 O3 C13 132.4(2) . . . . ?
O5 Eu2 O3 C13 -57.1(3) . . . . ?
O7 Eu2 O3 C13 -26.5(2) . . . . ?
O6 Eu2 O3 C13 -86.5(2) . . . . ?
F15 Eu2 O3 C13 29.8(2) . . . . ?
F10 Eu2 O3 C13 57.9(2) . . . . ?
Eu1 Eu2 O3 C13 142.4(3) . . . . ?
O1 Eu2 O3 Eu1 37.71(8) . . . . ?
O2 Eu2 O3 Eu1 -39.63(7) . . . . ?
O4 Eu2 O3 Eu1 -9.96(15) . . . . ?
O5 Eu2 O3 Eu1 160.49(17) . . . . ?
O7 Eu2 O3 Eu1 -168.86(8) . . . . ?
O6 Eu2 O3 Eu1 131.18(8) . . . . ?
F15 Eu2 O3 Eu1 -112.59(9) . . . . ?
F10 Eu2 O3 Eu1 -84.43(7) . . . . ?
O1 Eu2 F15 C18 -61.6(2) . . . . ?
O2 Eu2 F15 C18 -108.13(19) . . . . ?
O3 Eu2 F15 C18 -27.53(18) . . . . ?
O4 Eu2 F15 C18 -161.10(18) . . . . ?
O5 Eu2 F15 C18 127.11(18) . . . . ?
O7 Eu2 F15 C18 77.97(19) . . . . ?
O6 Eu2 F15 C18 35.62(19) . . . . ?
F10 Eu2 F15 C18 -175.6(2) . . . . ?
Eu1 Eu2 F15 C18 -66.88(18) . . . . ?
Eu1 O3 C13 C14 -85.9(4) . . . . ?
Eu2 O3 C13 C14 146.7(3) . . . . ?
Eu1 O3 C13 C18 95.8(3) . . . . ?
Eu2 O3 C13 C18 -31.6(4) . . . . ?
O3 C13 C14 F11 1.7(5) . . . . ?
C18 C13 C14 F11 -179.8(3) . . . . ?
O3 C13 C14 C15 -178.0(3) . . . . ?
C18 C13 C14 C15 0.4(5) . . . . ?
F11 C14 C15 F12 1.5(6) . . . . ?
C13 C14 C15 F12 -178.8(3) . . . . ?
F11 C14 C15 C16 -179.6(4) . . . . ?
C13 C14 C15 C16 0.1(6) . . . . ?
F12 C15 C16 F13 1.2(6) . . . . ?
C14 C15 C16 F13 -177.6(4) . . . . ?
F12 C15 C16 C17 178.8(4) . . . . ?
C14 C15 C16 C17 0.0(6) . . . . ?
F13 C16 C17 F14 -1.3(6) . . . . ?
C15 C16 C17 F14 -178.9(3) . . . . ?
F13 C16 C17 C18 177.1(3) . . . . ?
C15 C16 C17 C18 -0.6(6) . . . . ?
Eu2 F15 C18 C17 -153.2(3) . . . . ?
Eu2 F15 C18 C13 26.0(3) . . . . ?
F14 C17 C18 F15 -1.3(5) . . . . ?
C16 C17 C18 F15 -179.7(3) . . . . ?
F14 C17 C18 C13 179.5(3) . . . . ?
C16 C17 C18 C13 1.2(6) . . . . ?
O3 C13 C18 F15 -1.8(5) . . . . ?
C14 C13 C18 F15 179.8(3) . . . . ?
O3 C13 C18 C17 177.4(3) . . . . ?
C14 C13 C18 C17 -1.1(5) . . . . ?
O1 Eu2 O4 C19 -27.5(3) . . . . ?
O2 Eu2 O4 C19 46.7(3) . . . . ?
O3 Eu2 O4 C19 17.9(3) . . . . ?
O5 Eu2 O4 C19 -157.9(3) . . . . ?
O7 Eu2 O4 C19 170.0(2) . . . . ?
O6 Eu2 O4 C19 -106.9(3) . . . . ?
F15 Eu2 O4 C19 95.4(3) . . . . ?
F10 Eu2 O4 C19 108.8(3) . . . . ?
Eu1 Eu2 O4 C19 11.1(3) . . . . ?
O1 Eu2 O4 C20 117.2(3) . . . . ?
O2 Eu2 O4 C20 -168.7(3) . . . . ?
O3 Eu2 O4 C20 162.6(2) . . . . ?
O5 Eu2 O4 C20 -13.3(2) . . . . ?
O7 Eu2 O4 C20 -45.4(3) . . . . ?
O6 Eu2 O4 C20 37.8(3) . . . . ?
F15 Eu2 O4 C20 -120.0(2) . . . . ?
F10 Eu2 O4 C20 -106.5(3) . . . . ?
Eu1 Eu2 O4 C20 155.8(2) . . . . ?
O1 Eu2 O5 C22 132.2(3) . . . . ?
O2 Eu2 O5 C22 -136.7(3) . . . . ?
O3 Eu2 O5 C22 18.1(4) . . . . ?
O4 Eu2 O5 C22 -168.8(3) . . . . ?
O7 Eu2 O5 C22 -13.7(3) . . . . ?
O6 Eu2 O5 C22 46.4(3) . . . . ?
F15 Eu2 O5 C22 -56.2(3) . . . . ?
F10 Eu2 O5 C22 -102.0(3) . . . . ?
Eu1 Eu2 O5 C22 162.1(2) . . . . ?
O1 Eu2 O5 C21 -78.4(3) . . . . ?
O2 Eu2 O5 C21 12.8(3) . . . . ?
O3 Eu2 O5 C21 167.5(2) . . . . ?
O4 Eu2 O5 C21 -19.3(2) . . . . ?
O7 Eu2 O5 C21 135.7(3) . . . . ?
O6 Eu2 O5 C21 -164.1(3) . . . . ?
F15 Eu2 O5 C21 93.3(3) . . . . ?
F10 Eu2 O5 C21 47.4(3) . . . . ?
Eu1 Eu2 O5 C21 -48.5(3) . . . . ?
C19 O4 C20 C21 -170.3(3) . . . . ?
Eu2 O4 C20 C21 42.2(4) . . . . ?
C22 O5 C21 C20 -156.9(3) . . . . ?
Eu2 O5 C21 C20 48.1(4) . . . . ?
O4 C20 C21 O5 -57.5(4) . . . . ?
O1 Eu2 O6 C24 134.0(2) . . . . ?
O2 Eu2 O6 C24 77.2(2) . . . . ?
O3 Eu2 O6 C24 62.4(2) . . . . ?
O4 Eu2 O6 C24 -150.2(2) . . . . ?
O5 Eu2 O6 C24 -106.9(2) . . . . ?
O7 Eu2 O6 C24 -31.6(2) . . . . ?
F15 Eu2 O6 C24 10.4(2) . . . . ?
F10 Eu2 O6 C24 -40.4(3) . . . . ?
Eu1 Eu2 O6 C24 94.1(2) . . . . ?
O1 Eu2 O6 C23 7.9(3) . . . . ?
O2 Eu2 O6 C23 -48.9(3) . . . . ?
O3 Eu2 O6 C23 -63.7(2) . . . . ?
O4 Eu2 O6 C23 83.8(3) . . . . ?
O5 Eu2 O6 C23 127.1(3) . . . . ?
O7 Eu2 O6 C23 -157.7(3) . . . . ?
F15 Eu2 O6 C23 -115.6(2) . . . . ?
F10 Eu2 O6 C23 -166.5(2) . . . . ?
Eu1 Eu2 O6 C23 -31.9(3) . . . . ?
O1 Eu2 O7 C25 -22.4(3) . . . . ?
O2 Eu2 O7 C25 -133.7(3) . . . . ?
O3 Eu2 O7 C25 -71.4(3) . . . . ?
O4 Eu2 O7 C25 125.9(3) . . . . ?
O5 Eu2 O7 C25 97.0(3) . . . . ?
O6 Eu2 O7 C25 3.9(2) . . . . ?
F15 Eu2 O7 C25 -127.0(3) . . . . ?
F10 Eu2 O7 C25 178.9(3) . . . . ?
Eu1 Eu2 O7 C25 -81.0(3) . . . . ?
O1 Eu2 O7 C26 170.3(3) . . . . ?
O2 Eu2 O7 C26 58.9(3) . . . . ?
O3 Eu2 O7 C26 121.2(3) . . . . ?
O4 Eu2 O7 C26 -41.5(3) . . . . ?
O5 Eu2 O7 C26 -70.4(3) . . . . ?
O6 Eu2 O7 C26 -163.5(3) . . . . ?
F15 Eu2 O7 C26 65.7(3) . . . . ?
F10 Eu2 O7 C26 11.5(3) . . . . ?
Eu1 Eu2 O7 C26 111.7(3) . . . . ?
C23 O6 C24 C25 -174.6(3) . . . . ?
Eu2 O6 C24 C25 57.2(3) . . . . ?
C26 O7 C25 C24 -168.6(3) . . . . ?
Eu2 O7 C25 C24 22.4(4) . . . . ?
O6 C24 C25 O7 -51.9(4) . . . . ?
